data_1565559
loop_
_publ_author_name
'Zhu, Liwei'
'Liu, Ning'
'Jiang, Xiaohui'
'Yu, Liangmin'
'Li, Xia'

_publ_section_title
;
 Four novel 3D RE-MOFs based on maleic hydrazide: Syntheses, structural
 diversity, efficient electromagnetic wave absorption and antibacterial
 activity properties
;
_journal_name_full 'Inorganica Chimica Acta'
_journal_page_first 119291
_journal_paper_doi 10.1016/j.ica.2019.119291
_journal_volume 501
_journal_year 2020
_chemical_formula_moiety 'C24 H18 N12 O12 Y2, C3 H7 N O'
_chemical_formula_sum 'C27 H25 N13 O13 Y2'
_chemical_formula_weight 917.42
_space_group_crystal_system triclinic
_space_group_IT_number 2
_space_group_name_Hall '-P 1'
_space_group_name_H-M_alt 'P -1'
_atom_sites_solution_hydrogens mixed
_cell_angle_alpha 99.982(4)
_cell_angle_beta 104.865(4)
_cell_angle_gamma 108.471(4)
_cell_formula_units_Z 2
_cell_length_a 10.3799(8)
_cell_length_b 11.3213(12)
_cell_length_c 16.317(2)
_cell_measurement_reflns_used 7372
_cell_measurement_temperature 100
_cell_measurement_theta_max 26.361
_cell_measurement_theta_min 2.595
_cell_volume 1688.7(3)
_computing_cell_refinement 'SAINT V8.38A (?, 2016)'
_computing_data_reduction 'SAINT V8.38A (?, 2016)'
_computing_molecular_graphics 'Olex2 (Dolomanov et al., 2009)'
_computing_publication_material 'Olex2 (Dolomanov et al., 2009)'
_computing_structure_refinement 'ShelXL (Sheldrick, 2015)'
_diffrn_ambient_temperature 100.0
_diffrn_measured_fraction_theta_full 0.997
_diffrn_measured_fraction_theta_max 0.994
_diffrn_measurement_device_type 'Bruker APEX-II CCD'
_diffrn_measurement_method '\f and \w scans'
_diffrn_radiation_type MoK\a
_diffrn_radiation_wavelength 0.71073
_diffrn_reflns_av_R_equivalents 0.0609
_diffrn_reflns_av_unetI/netI 0.0480
_diffrn_reflns_Laue_measured_fraction_full 0.997
_diffrn_reflns_Laue_measured_fraction_max 0.994
_diffrn_reflns_limit_h_max 12
_diffrn_reflns_limit_h_min -12
_diffrn_reflns_limit_k_max 14
_diffrn_reflns_limit_k_min -14
_diffrn_reflns_limit_l_max 20
_diffrn_reflns_limit_l_min -20
_diffrn_reflns_number 30303
_diffrn_reflns_point_group_measured_fraction_full 0.997
_diffrn_reflns_point_group_measured_fraction_max 0.994
_diffrn_reflns_theta_full 25.242
_diffrn_reflns_theta_max 26.427
_diffrn_reflns_theta_min 2.157
_diffrn_standards_number 0
_exptl_absorpt_coefficient_mu 3.506
_exptl_absorpt_correction_T_max 0.4908
_exptl_absorpt_correction_T_min 0.4055
_exptl_absorpt_correction_type multi-scan
_exptl_absorpt_process_details
'SADABS-2016/2 (Bruker,2016/2) was used for absorption correction. wR2(int) was 0.1095 before and 0.0564 after correction. The Ratio of minimum to maximum transmission is 0.8262. The \l/2 correction factor is Not present.'
_exptl_crystal_colour colourless
_exptl_crystal_colour_primary colourless
_exptl_crystal_density_diffrn 1.804
_exptl_crystal_description block
_exptl_crystal_F_000 920
_exptl_crystal_size_max 0.2
_exptl_crystal_size_mid 0.15
_exptl_crystal_size_min 0.12
_refine_diff_density_max 1.268
_refine_diff_density_min -0.998
_refine_diff_density_rms 0.112
_refine_ls_extinction_coef .
_refine_ls_extinction_method none
_refine_ls_goodness_of_fit_ref 1.039
_refine_ls_hydrogen_treatment mixed
_refine_ls_matrix_type full
_refine_ls_number_parameters 506
_refine_ls_number_reflns 6882
_refine_ls_number_restraints 8
_refine_ls_restrained_S_all 1.042
_refine_ls_R_factor_all 0.0613
_refine_ls_R_factor_gt 0.0405
_refine_ls_shift/su_max 0.002
_refine_ls_shift/su_mean 0.000
_refine_ls_structure_factor_coef Fsqd
_refine_ls_weighting_details 'w=1/[\s^2^(Fo^2^)+(0.0480P)^2^+3.9961P] where P=(Fo^2^+2Fc^2^)/3'
_refine_ls_weighting_scheme calc
_refine_ls_wR_factor_gt 0.0969
_refine_ls_wR_factor_ref 0.1090
_reflns_Friedel_coverage 0.000
_reflns_Friedel_fraction_full .
_reflns_Friedel_fraction_max .
_reflns_number_gt 5399
_reflns_number_total 6882
_reflns_threshold_expression 'I > 2\s(I)'
_cod_data_source_file complex1.cif
_cod_data_source_block 4_0m
_cod_original_cell_volume 1688.6(3)
_cod_database_code 1565559
_shelx_space_group_comment
;
The symmetry employed for this shelxl refinement is uniquely defined
by the following loop, which should always be used as a source of
symmetry information in preference to the above space-group names.
They are only intended as comments.
;
_shelx_estimated_absorpt_t_max 0.678
_shelx_estimated_absorpt_t_min 0.541
_olex2_refinement_description
;
1. Others
 Fixed Uiso: H4(0.019) H6(0.018) H7(0.023) H9(0.017) H2(0.023) H3(0.019)
 H6A(0.02) H7A(0.021) H10(0.02) H11(0.021) H14(0.022) H15(0.023) H18(0.019)
 H19(0.017) H22(0.023) H23(0.022) H25A(0.187) H25B(0.187) H25C(0.187)
 H26A(0.159) H26B(0.159) H26C(0.159) H27(0.088)
 Fixed X: H4(-0.179825) H6(-0.065166) H7(0.010804) H9(0.595707) H2(0.055613)
 H3(0.051314) H6A(-0.085569) H7A(-0.213958) H10(-0.308485) H11(-0.302921)
 H14(0.244899) H15(0.347414) H18(0.459707) H19(0.62773) H22(0.419629)
 H23(0.551205) H25A(0.633186) H25B(0.779109) H25C(0.636112) H26A(0.588338)
 H26B(0.625582) H26C(0.751701) H27(0.538672)
 Fixed Y: H4(1.296852) H6(0.782468) H7(0.926544) H9(0.575873) H2(1.20607)
 H3(1.271609) H6A(1.549816) H7A(1.591561) H10(1.045147) H11(0.96014)
 H14(1.032875) H15(0.886728) H18(0.767774) H19(0.750856) H22(0.384589)
 H23(0.267656) H25A(0.020129) H25B(-0.002793) H25C(-0.121499) H26A(-0.201885)
 H26B(-0.249735) H26C(-0.151423) H27(-0.02544)
 Fixed Z: H4(-0.0969) H6(-0.035199) H7(0.184334) H9(0.408617) H2(0.494931)
 H3(0.635537) H6A(0.173413) H7A(0.051668) H10(-0.00889) H11(-0.146261)
 H14(0.435509) H15(0.402725) H18(0.570755) H19(0.686275) H22(0.103381)
 H23(0.065961) H25A(0.400355) H25B(0.40537) H25C(0.394647) H26A(0.169416)
 H26B(0.256096) H26C(0.233298) H27(0.177545)
;
_olex2_submission_special_instructions 'No special instructions were received'

loop_
_space_group_symop_operation_xyz
'x, y, z'
'-x, -y, -z'

loop_
_atom_site_label
_atom_site_type_symbol
_atom_site_fract_x
_atom_site_fract_y
_atom_site_fract_z
_atom_site_U_iso_or_equiv
_atom_site_adp_type
_atom_site_occupancy
_atom_site_site_symmetry_order
_atom_site_calc_flag
_atom_site_refinement_flags_posn
_atom_site_refinement_flags_adp
_atom_site_refinement_flags_occupancy
_atom_site_disorder_assembly
_atom_site_disorder_group
Y1 Y -0.02198(4) 1.21308(3) 0.23853(2) 0.01241(11) Uani 1 1 d . . . . .
Y2 Y 0.26056(4) 0.54470(3) 0.26018(2) 0.01192(10) Uani 1 1 d . . . . .
O1 O -0.0949(3) 1.4076(3) 0.68041(17) 0.0156(6) Uani 1 1 d . . . . .
O2 O -0.0744(3) 1.2635(3) 0.35704(18) 0.0213(6) Uani 1 1 d . . . . .
O3 O 0.0363(3) 1.3815(3) 0.17271(17) 0.0146(6) Uani 1 1 d . . . . .
O4 O -0.2573(3) 1.4758(3) -0.11201(17) 0.0179(6) Uani 1 1 d . . . . .
O5 O -0.1658(3) 1.0230(3) 0.13968(18) 0.0191(6) Uani 1 1 d . . . . .
O6 O -0.1430(3) 0.8289(3) -0.17450(18) 0.0167(6) Uani 1 1 d . . . . .
O7 O 0.0596(3) 1.0853(3) 0.31920(18) 0.0198(6) Uani 1 1 d . . . . .
O8 O 0.2927(3) 0.7405(3) 0.24517(19) 0.0217(7) Uani 1 1 d . . . . .
O9 O 0.4093(3) 0.6624(3) 0.40394(17) 0.0169(6) Uani 1 1 d . . . . .
O10 O 0.7963(3) 0.6248(3) 0.67527(17) 0.0150(6) Uani 1 1 d . . . . .
O11 O 0.4554(3) 0.5088(3) 0.26316(19) 0.0219(7) Uani 1 1 d . . . . .
O12 O 0.7638(3) 0.2416(3) 0.17697(19) 0.0209(6) Uani 1 1 d . . . . .
N1 N -0.1443(4) 1.4072(3) 0.5366(2) 0.0132(7) Uani 1 1 d . . . . .
H1 H -0.191(6) 1.457(5) 0.540(3) 0.037(15) Uiso 1 1 d . . . . .
N2 N -0.1437(4) 1.3724(3) 0.4525(2) 0.0161(7) Uani 1 1 d . . . . .
N3 N -0.0773(4) 1.3233(3) 0.0254(2) 0.0147(7) Uani 1 1 d . . . . .
N4 N -0.1560(4) 1.3504(3) -0.0446(2) 0.0157(7) Uani 1 1 d . . . . .
H4 H -0.179825 1.296852 -0.096900 0.019 Uiso 1 1 calc R . . . .
N5 N -0.1108(4) 0.8838(3) 0.0528(2) 0.0161(7) Uani 1 1 d . . . . .
N6 N -0.1084(4) 0.8374(3) -0.0299(2) 0.0152(7) Uani 1 1 d . . . . .
H6 H -0.065166 0.782468 -0.035199 0.018 Uiso 1 1 calc R . . . .
N7 N 0.0790(4) 0.9214(3) 0.2269(2) 0.0193(8) Uani 1 1 d . . . . .
H7 H 0.010804 0.926544 0.184334 0.023 Uiso 1 1 calc R . . . .
N8 N 0.1360(4) 0.8335(3) 0.2038(2) 0.0193(7) Uani 1 1 d . . . . .
N9 N 0.5986(4) 0.6070(3) 0.4627(2) 0.0145(7) Uani 1 1 d D . . . .
H9 H 0.595707 0.575873 0.408617 0.017 Uiso 1 1 calc DR . . . .
N10 N 0.6984(4) 0.5929(3) 0.5292(2) 0.0131(7) Uani 1 1 d . . . . .
N11 N 0.6388(4) 0.4447(3) 0.3007(2) 0.0185(7) Uani 1 1 d . . . . .
N12 N 0.7143(4) 0.3754(3) 0.2745(2) 0.0177(7) Uani 1 1 d D . . . .
H12 H 0.780(4) 0.371(4) 0.318(2) 0.019(12) Uiso 1 1 d D . . . .
C1 C -0.0723(4) 1.2982(4) 0.4372(3) 0.0162(8) Uani 1 1 d . . . . .
C2 C 0.0033(5) 1.2585(4) 0.5066(3) 0.0188(9) Uani 1 1 d . . . . .
H2 H 0.055613 1.206070 0.494931 0.023 Uiso 1 1 calc R . . . .
C3 C -0.0003(4) 1.2962(4) 0.5889(3) 0.0162(8) Uani 1 1 d . . . . .
H3 H 0.051314 1.271609 0.635537 0.019 Uiso 1 1 calc R . . . .
C4 C -0.0816(4) 1.3731(4) 0.6061(3) 0.0156(8) Uani 1 1 d . . . . .
C5 C -0.0489(4) 1.3987(4) 0.1039(3) 0.0144(8) Uani 1 1 d . . . . .
C6 C -0.1025(4) 1.5001(4) 0.1157(3) 0.0170(8) Uani 1 1 d . . . . .
H6A H -0.085569 1.549816 0.173413 0.020 Uiso 1 1 calc R . . . .
C7 C -0.1773(5) 1.5249(4) 0.0444(3) 0.0171(8) Uani 1 1 d . . . . .
H7A H -0.213958 1.591561 0.051668 0.021 Uiso 1 1 calc R . . . .
C8 C -0.2014(4) 1.4499(4) -0.0427(3) 0.0155(8) Uani 1 1 d . . . . .
C9 C -0.1757(4) 0.9654(4) 0.0610(3) 0.0152(8) Uani 1 1 d . . . . .
C10 C -0.2541(4) 0.9928(4) -0.0153(3) 0.0167(8) Uani 1 1 d . . . . .
H10 H -0.308485 1.045147 -0.008890 0.020 Uiso 1 1 calc R . . . .
C11 C -0.2501(4) 0.9438(4) -0.0956(3) 0.0178(8) Uani 1 1 d . . . . .
H11 H -0.302921 0.960140 -0.146261 0.021 Uiso 1 1 calc R . . . .
C12 C -0.1647(4) 0.8665(4) -0.1039(2) 0.0138(8) Uani 1 1 d . . . . .
C13 C 0.1148(5) 1.0014(4) 0.3071(3) 0.0175(8) Uani 1 1 d . . . . .
C14 C 0.2184(5) 0.9836(4) 0.3762(3) 0.0186(9) Uani 1 1 d . . . . .
H14 H 0.244899 1.032875 0.435509 0.022 Uiso 1 1 calc R . . . .
C15 C 0.2778(5) 0.8976(4) 0.3572(3) 0.0194(9) Uani 1 1 d . . . . .
H15 H 0.347414 0.886728 0.402725 0.023 Uiso 1 1 calc R . . . .
C16 C 0.2354(5) 0.8216(4) 0.2671(3) 0.0178(9) Uani 1 1 d . . . . .
C17 C 0.5041(4) 0.6632(4) 0.4705(3) 0.0143(8) Uani 1 1 d . . . . .
C18 C 0.5189(4) 0.7222(4) 0.5597(3) 0.0156(8) Uani 1 1 d . . . . .
H18 H 0.459707 0.767774 0.570755 0.019 Uiso 1 1 calc R . . . .
C19 C 0.6171(4) 0.7122(4) 0.6272(3) 0.0144(8) Uani 1 1 d . . . . .
H19 H 0.627730 0.750856 0.686275 0.017 Uiso 1 1 calc R . . . .
C20 C 0.7056(4) 0.6433(4) 0.6100(2) 0.0139(8) Uani 1 1 d . . . . .
C21 C 0.5307(4) 0.4467(4) 0.2389(3) 0.0156(8) Uani 1 1 d . . . . .
C22 C 0.4963(5) 0.3803(4) 0.1478(3) 0.0196(9) Uani 1 1 d . . . . .
H22 H 0.419629 0.384589 0.103381 0.023 Uiso 1 1 calc R . . . .
C23 C 0.5736(5) 0.3120(4) 0.1259(3) 0.0180(8) Uani 1 1 d . . . . .
H23 H 0.551205 0.267656 0.065961 0.022 Uiso 1 1 calc R . . . .
C24 C 0.6890(4) 0.3062(4) 0.1928(3) 0.0166(8) Uani 1 1 d . . . . .
O13 O 0.5213(7) 0.0838(6) 0.2775(4) 0.0974(19) Uani 1 1 d . . . . .
N13 N 0.6332(7) -0.0699(6) 0.2803(4) 0.0698(17) Uani 1 1 d . . . . .
C25 C 0.6739(12) -0.0410(11) 0.3787(7) 0.125(4) Uani 1 1 d . U . . .
H25A H 0.633186 0.020129 0.400355 0.187 Uiso 1 1 calc GR . . . .
H25B H 0.779109 -0.002793 0.405370 0.187 Uiso 1 1 calc GR . . . .
H25C H 0.636112 -0.121499 0.394647 0.187 Uiso 1 1 calc GR . . . .
C26 C 0.6511(11) -0.1765(8) 0.2309(8) 0.106(4) Uani 1 1 d . . . . .
H26A H 0.588338 -0.201885 0.169416 0.159 Uiso 1 1 calc GR . . . .
H26B H 0.625582 -0.249735 0.256096 0.159 Uiso 1 1 calc GR . . . .
H26C H 0.751701 -0.151423 0.233298 0.159 Uiso 1 1 calc GR . . . .
C27 C 0.5625(9) -0.0057(8) 0.2399(6) 0.074(2) Uani 1 1 d . . . . .
H27 H 0.538672 -0.025440 0.177545 0.088 Uiso 1 1 calc R . . . .

loop_
_atom_site_aniso_label
_atom_site_aniso_U_11
_atom_site_aniso_U_22
_atom_site_aniso_U_33
_atom_site_aniso_U_23
_atom_site_aniso_U_13
_atom_site_aniso_U_12
Y1 0.0179(2) 0.01495(19) 0.00810(18) 0.00295(14) 0.00485(15) 0.01071(16)
Y2 0.0158(2) 0.01567(19) 0.00781(18) 0.00417(14) 0.00324(15) 0.01057(16)
O1 0.0182(15) 0.0218(14) 0.0092(13) 0.0034(11) 0.0050(12) 0.0108(12)
O2 0.0302(17) 0.0266(16) 0.0135(14) 0.0046(12) 0.0117(13) 0.0158(14)
O3 0.0181(15) 0.0181(14) 0.0084(13) 0.0057(11) 0.0015(11) 0.0090(12)
O4 0.0211(16) 0.0257(15) 0.0109(14) 0.0084(12) 0.0028(12) 0.0142(13)
O5 0.0238(16) 0.0188(14) 0.0122(14) -0.0019(11) 0.0061(12) 0.0080(13)
O6 0.0204(15) 0.0205(14) 0.0134(14) 0.0036(11) 0.0073(12) 0.0124(12)
O7 0.0304(17) 0.0208(15) 0.0166(15) 0.0077(12) 0.0089(13) 0.0185(14)
O8 0.0355(18) 0.0204(15) 0.0216(16) 0.0119(12) 0.0153(14) 0.0187(14)
O9 0.0207(15) 0.0188(14) 0.0110(13) 0.0032(11) 0.0014(12) 0.0110(12)
O10 0.0192(15) 0.0177(14) 0.0080(13) 0.0036(11) 0.0012(11) 0.0096(12)
O11 0.0248(17) 0.0345(17) 0.0180(15) 0.0100(13) 0.0092(13) 0.0228(14)
O12 0.0211(16) 0.0256(15) 0.0219(16) 0.0068(13) 0.0088(13) 0.0149(13)
N1 0.0165(17) 0.0176(17) 0.0082(15) 0.0015(13) 0.0054(14) 0.0100(15)
N2 0.0208(18) 0.0208(17) 0.0073(16) 0.0025(13) 0.0036(14) 0.0102(15)
N3 0.0191(18) 0.0170(16) 0.0074(15) 0.0047(13) 0.0013(14) 0.0080(14)
N4 0.0210(18) 0.0195(17) 0.0077(15) 0.0037(13) 0.0025(14) 0.0110(15)
N5 0.0178(18) 0.0201(17) 0.0106(16) 0.0014(13) 0.0037(14) 0.0098(15)
N6 0.0203(18) 0.0166(16) 0.0117(16) 0.0018(13) 0.0068(14) 0.0109(15)
N7 0.030(2) 0.0200(17) 0.0107(16) 0.0055(14) 0.0015(15) 0.0172(16)
N8 0.031(2) 0.0163(17) 0.0143(17) 0.0042(14) 0.0062(16) 0.0151(16)
N9 0.0167(17) 0.0200(17) 0.0077(15) 0.0053(13) 0.0016(14) 0.0093(14)
N10 0.0163(17) 0.0169(16) 0.0078(15) 0.0053(13) 0.0025(13) 0.0086(14)
N11 0.0227(19) 0.0243(18) 0.0148(17) 0.0058(14) 0.0073(15) 0.0159(16)
N12 0.0177(19) 0.0247(18) 0.0166(18) 0.0071(15) 0.0048(15) 0.0156(16)
C1 0.020(2) 0.0157(19) 0.016(2) 0.0048(16) 0.0091(17) 0.0074(17)
C2 0.020(2) 0.021(2) 0.022(2) 0.0079(17) 0.0092(18) 0.0148(18)
C3 0.021(2) 0.019(2) 0.0133(19) 0.0061(16) 0.0054(17) 0.0129(18)
C4 0.016(2) 0.0191(19) 0.0121(19) 0.0039(16) 0.0050(16) 0.0075(17)
C5 0.014(2) 0.0166(19) 0.0117(19) 0.0037(15) 0.0031(16) 0.0063(16)
C6 0.021(2) 0.020(2) 0.0101(19) 0.0038(16) 0.0065(17) 0.0081(18)
C7 0.024(2) 0.020(2) 0.015(2) 0.0068(16) 0.0105(18) 0.0142(18)
C8 0.015(2) 0.022(2) 0.0136(19) 0.0080(16) 0.0060(16) 0.0102(17)
C9 0.016(2) 0.0154(19) 0.0139(19) 0.0021(15) 0.0062(17) 0.0055(16)
C10 0.019(2) 0.018(2) 0.017(2) 0.0047(16) 0.0067(17) 0.0112(17)
C11 0.020(2) 0.023(2) 0.014(2) 0.0070(16) 0.0041(17) 0.0123(18)
C12 0.014(2) 0.0143(18) 0.0117(19) 0.0012(15) 0.0026(16) 0.0054(16)
C13 0.025(2) 0.0133(19) 0.016(2) 0.0045(16) 0.0069(18) 0.0088(17)
C14 0.027(2) 0.0158(19) 0.0119(19) 0.0040(16) 0.0044(18) 0.0091(18)
C15 0.026(2) 0.019(2) 0.013(2) 0.0066(16) 0.0013(18) 0.0111(18)
C16 0.026(2) 0.0155(19) 0.015(2) 0.0067(16) 0.0078(18) 0.0107(18)
C17 0.018(2) 0.0141(18) 0.0119(19) 0.0041(15) 0.0039(16) 0.0073(16)
C18 0.018(2) 0.0142(18) 0.016(2) 0.0035(15) 0.0041(17) 0.0099(17)
C19 0.020(2) 0.0115(18) 0.0130(19) 0.0017(15) 0.0056(17) 0.0089(16)
C20 0.017(2) 0.0148(18) 0.0102(18) 0.0056(15) 0.0012(16) 0.0079(16)
C21 0.016(2) 0.019(2) 0.017(2) 0.0086(16) 0.0071(17) 0.0110(17)
C22 0.018(2) 0.026(2) 0.015(2) 0.0065(17) 0.0037(17) 0.0101(18)
C23 0.023(2) 0.021(2) 0.0106(19) 0.0023(16) 0.0054(17) 0.0113(18)
C24 0.016(2) 0.0173(19) 0.019(2) 0.0058(16) 0.0079(17) 0.0074(17)
O13 0.102(5) 0.089(4) 0.096(5) 0.015(4) 0.046(4) 0.025(4)
N13 0.046(4) 0.071(4) 0.074(4) 0.009(3) 0.025(3) 0.002(3)
C25 0.115(7) 0.123(7) 0.101(7) 0.058(6) -0.008(5) 0.021(6)
C26 0.102(7) 0.081(6) 0.186(11) 0.055(7) 0.104(8) 0.046(6)
C27 0.076(6) 0.088(6) 0.072(5) 0.031(5) 0.037(5) 0.036(5)

loop_
_atom_type_symbol
_atom_type_description
_atom_type_scat_dispersion_real
_atom_type_scat_dispersion_imag
_atom_type_scat_source
C C 0.0033 0.0016 'International Tables Vol C Tables 4.2.6.8 and 6.1.1.4'
H H 0.0000 0.0000 'International Tables Vol C Tables 4.2.6.8 and 6.1.1.4'
N N 0.0061 0.0033 'International Tables Vol C Tables 4.2.6.8 and 6.1.1.4'
O O 0.0106 0.0060 'International Tables Vol C Tables 4.2.6.8 and 6.1.1.4'
Y Y -2.7962 3.5667 'International Tables Vol C Tables 4.2.6.8 and 6.1.1.4'

loop_
_geom_angle_atom_site_label_1
_geom_angle_atom_site_label_2
_geom_angle_atom_site_label_3
_geom_angle
_geom_angle_site_symmetry_1
_geom_angle_site_symmetry_3
O2 Y1 Y2 99.31(8) . 1_565
O2 Y1 O3 114.20(10) . .
O2 Y1 O5 117.50(11) . .
O2 Y1 O6 148.53(11) . 2_575
O2 Y1 O7 78.87(10) . .
O2 Y1 O10 82.52(11) . 2_676
O2 Y1 O12 80.22(11) . 1_465
O3 Y1 Y2 34.82(7) . 1_565
O3 Y1 O6 77.39(9) . 2_575
O3 Y1 O10 69.29(9) . 2_676
O3 Y1 O12 73.36(10) . 1_465
O5 Y1 Y2 141.35(7) . 1_565
O5 Y1 O3 112.39(10) . .
O5 Y1 O6 80.32(10) . 2_575
O5 Y1 O7 83.79(11) . .
O5 Y1 O10 153.67(10) . 2_676
O5 Y1 O12 75.70(10) . 1_465
O6 Y1 Y2 73.21(7) 2_575 1_565
O6 Y1 O10 74.40(10) 2_575 2_676
O7 Y1 Y2 116.38(8) . 1_565
O7 Y1 O3 147.19(10) . .
O7 Y1 O6 77.62(10) . 2_575
O7 Y1 O10 83.73(10) . 2_676
O7 Y1 O12 139.43(11) . 1_465
O10 Y1 Y2 34.47(6) 2_676 1_565
O12 Y1 Y2 101.04(7) 1_465 1_565
O12 Y1 O6 130.93(10) 1_465 2_575
O12 Y1 O10 127.22(10) 1_465 2_676
O1 Y2 Y1 74.75(7) 2_576 1_545
O1 Y2 O3 75.14(9) 2_576 1_545
O1 Y2 O4 126.75(9) 2_576 2_575
O3 Y2 Y1 34.62(6) 1_545 1_545
O3 Y2 O4 74.66(9) 1_545 2_575
O4 Y2 Y1 101.59(7) 2_575 1_545
O8 Y2 Y1 144.83(8) . 1_545
O8 Y2 O1 78.82(10) . 2_576
O8 Y2 O3 115.72(11) . 1_545
O8 Y2 O4 76.31(10) . 2_575
O8 Y2 O9 81.91(10) . .
O8 Y2 O10 156.36(10) . 2_666
O9 Y2 Y1 114.88(7) . 1_545
O9 Y2 O1 79.32(10) . 2_576
O9 Y2 O3 144.81(10) . 1_545
O9 Y2 O4 140.53(10) . 2_575
O9 Y2 O10 82.97(9) . 2_666
O10 Y2 Y1 34.77(7) 2_666 1_545
O10 Y2 O1 80.59(9) 2_666 2_576
O10 Y2 O3 69.39(9) 2_666 1_545
O10 Y2 O4 126.04(9) 2_666 2_575
O11 Y2 Y1 104.97(8) . 1_545
O11 Y2 O1 155.85(10) . 2_576
O11 Y2 O3 118.72(11) . 1_545
O11 Y2 O4 77.30(10) . 2_575
O11 Y2 O8 108.61(12) . .
O11 Y2 O9 79.10(10) . .
O11 Y2 O10 86.13(10) . 2_666
C4 O1 Y2 139.7(3) . 2_576
C1 O2 Y1 165.6(3) . .
Y1 O3 Y2 110.55(10) . 1_565
C5 O3 Y1 127.3(2) . .
C5 O3 Y2 121.4(2) . 1_565
C8 O4 Y2 141.8(2) . 2_575
C9 O5 Y1 135.1(3) . .
C12 O6 Y1 146.1(3) . 2_575
C13 O7 Y1 136.4(3) . .
C16 O8 Y2 132.1(3) . .
C17 O9 Y2 144.2(2) . .
Y2 O10 Y1 110.76(11) 2_666 2_676
C20 O10 Y1 122.2(2) . 2_676
C20 O10 Y2 125.7(2) . 2_666
C21 O11 Y2 156.1(3) . .
C24 O12 Y1 142.7(3) . 1_645
N2 N1 H1 110(4) . .
C4 N1 H1 123(4) . .
C4 N1 N2 127.2(3) . .
C1 N2 N1 117.1(3) . .
C5 N3 N4 116.3(3) . .
N3 N4 H4 116.3 . .
C8 N4 N3 127.4(3) . .
C8 N4 H4 116.3 . .
C9 N5 N6 116.6(3) . .
N5 N6 H6 116.4 . .
C12 N6 N5 127.3(3) . .
C12 N6 H6 116.4 . .
N8 N7 H7 116.3 . .
C13 N7 H7 116.3 . .
C13 N7 N8 127.4(3) . .
C16 N8 N7 117.2(3) . .
N10 N9 H9 116.4 . .
C17 N9 H9 116.4 . .
C17 N9 N10 127.2(3) . .
C20 N10 N9 116.2(3) . .
C21 N11 N12 116.9(3) . .
N11 N12 H12 114(3) . .
C24 N12 N11 127.4(3) . .
C24 N12 H12 118(3) . .
O2 C1 N2 116.7(4) . .
O2 C1 C2 122.2(4) . .
N2 C1 C2 121.1(4) . .
C1 C2 H2 120.3 . .
C3 C2 C1 119.5(4) . .
C3 C2 H2 120.3 . .
C2 C3 H3 119.9 . .
C2 C3 C4 120.2(4) . .
C4 C3 H3 119.9 . .
O1 C4 N1 121.3(3) . .
O1 C4 C3 123.9(4) . .
N1 C4 C3 114.8(3) . .
O3 C5 C6 120.3(3) . .
N3 C5 O3 117.8(3) . .
N3 C5 C6 121.8(4) . .
C5 C6 H6A 120.2 . .
C7 C6 C5 119.7(4) . .
C7 C6 H6A 120.2 . .
C6 C7 H7A 120.1 . .
C6 C7 C8 119.7(4) . .
C8 C7 H7A 120.1 . .
O4 C8 N4 122.1(3) . .
O4 C8 C7 123.2(3) . .
N4 C8 C7 114.6(3) . .
O5 C9 N5 118.4(4) . .
O5 C9 C10 120.5(3) . .
N5 C9 C10 121.1(3) . .
C9 C10 H10 120.0 . .
C11 C10 C9 119.9(4) . .
C11 C10 H10 120.0 . .
C10 C11 H11 120.3 . .
C10 C11 C12 119.3(4) . .
C12 C11 H11 120.3 . .
O6 C12 N6 121.8(3) . .
O6 C12 C11 123.2(4) . .
N6 C12 C11 115.0(3) . .
O7 C13 N7 121.4(4) . .
O7 C13 C14 123.8(4) . .
N7 C13 C14 114.8(3) . .
C13 C14 H14 119.9 . .
C15 C14 C13 120.1(4) . .
C15 C14 H14 119.9 . .
C14 C15 H15 120.2 . .
C14 C15 C16 119.7(4) . .
C16 C15 H15 120.2 . .
O8 C16 N8 117.5(4) . .
O8 C16 C15 121.9(4) . .
N8 C16 C15 120.6(4) . .
O9 C17 N9 121.8(3) . .
O9 C17 C18 123.1(3) . .
N9 C17 C18 115.1(3) . .
C17 C18 H18 120.3 . .
C19 C18 C17 119.4(3) . .
C19 C18 H18 120.3 . .
C18 C19 H19 120.0 . .
C18 C19 C20 120.0(4) . .
C20 C19 H19 120.0 . .
O10 C20 C19 121.0(3) . .
N10 C20 O10 117.1(3) . .
N10 C20 C19 121.9(3) . .
O11 C21 N11 117.5(4) . .
O11 C21 C22 121.6(4) . .
N11 C21 C22 120.9(3) . .
C21 C22 H22 120.2 . .
C23 C22 C21 119.6(4) . .
C23 C22 H22 120.2 . .
C22 C23 H23 120.0 . .
C22 C23 C24 120.0(4) . .
C24 C23 H23 120.0 . .
O12 C24 N12 121.7(4) . .
O12 C24 C23 123.2(4) . .
N12 C24 C23 115.1(3) . .
C26 N13 C25 120.2(9) . .
C27 N13 C25 118.4(8) . .
C27 N13 C26 120.8(8) . .
N13 C25 H25A 109.5 . .
N13 C25 H25B 109.5 . .
N13 C25 H25C 109.5 . .
H25A C25 H25B 109.5 . .
H25A C25 H25C 109.5 . .
H25B C25 H25C 109.5 . .
N13 C26 H26A 109.5 . .
N13 C26 H26B 109.5 . .
N13 C26 H26C 109.5 . .
H26A C26 H26B 109.5 . .
H26A C26 H26C 109.5 . .
H26B C26 H26C 109.5 . .
O13 C27 H27 116.5 . .
N13 C27 O13 126.9(8) . .
N13 C27 H27 116.5 . .

loop_
_geom_bond_atom_site_label_1
_geom_bond_atom_site_label_2
_geom_bond_distance
_geom_bond_site_symmetry_2
Y1 Y2 3.8540(6) 1_565
Y1 O2 2.172(3) .
Y1 O3 2.339(3) .
Y1 O5 2.233(3) .
Y1 O6 2.347(3) 2_575
Y1 O7 2.326(3) .
Y1 O10 2.350(3) 2_676
Y1 O12 2.340(3) 1_465
Y2 O1 2.335(3) 2_576
Y2 O3 2.350(3) 1_545
Y2 O4 2.379(3) 2_575
Y2 O8 2.201(3) .
Y2 O9 2.327(3) .
Y2 O10 2.333(3) 2_666
Y2 O11 2.176(3) .
O1 C4 1.264(4) .
O2 C1 1.292(5) .
O3 C5 1.325(5) .
O4 C8 1.260(5) .
O5 C9 1.297(5) .
O6 C12 1.259(4) .
O7 C13 1.267(5) .
O8 C16 1.291(5) .
O9 C17 1.261(5) .
O10 C20 1.324(5) .
O11 C21 1.292(5) .
O12 C24 1.266(5) .
N1 H1 0.86(5) .
N1 N2 1.363(4) .
N1 C4 1.339(5) .
N2 C1 1.317(5) .
N3 N4 1.367(4) .
N3 C5 1.313(5) .
N4 H4 0.8800 .
N4 C8 1.351(5) .
N5 N6 1.371(4) .
N5 C9 1.313(5) .
N6 H6 0.8800 .
N6 C12 1.343(5) .
N7 H7 0.8800 .
N7 N8 1.357(5) .
N7 C13 1.341(5) .
N8 C16 1.319(5) .
N9 H9 0.8800 .
N9 N10 1.366(4) .
N9 C17 1.347(5) .
N10 C20 1.315(5) .
N11 N12 1.362(5) .
N11 C21 1.311(5) .
N12 H12 0.867(19) .
N12 C24 1.337(5) .
C1 C2 1.429(6) .
C2 H2 0.9500 .
C2 C3 1.350(5) .
C3 H3 0.9500 .
C3 C4 1.432(5) .
C5 C6 1.431(5) .
C6 H6A 0.9500 .
C6 C7 1.350(6) .
C7 H7A 0.9500 .
C7 C8 1.437(5) .
C9 C10 1.442(6) .
C10 H10 0.9500 .
C10 C11 1.348(5) .
C11 H11 0.9500 .
C11 C12 1.443(5) .
C13 C14 1.436(6) .
C14 H14 0.9500 .
C14 C15 1.341(6) .
C15 H15 0.9500 .
C15 C16 1.443(5) .
C17 C18 1.439(5) .
C18 H18 0.9500 .
C18 C19 1.344(5) .
C19 H19 0.9500 .
C19 C20 1.428(5) .
C21 C22 1.440(5) .
C22 H22 0.9500 .
C22 C23 1.346(6) .
C23 H23 0.9500 .
C23 C24 1.426(6) .
O13 C27 1.334(9) .
N13 C25 1.499(11) .
N13 C26 1.422(10) .
N13 C27 1.326(10) .
C25 H25A 0.9800 .
C25 H25B 0.9800 .
C25 H25C 0.9800 .
C26 H26A 0.9800 .
C26 H26B 0.9800 .
C26 H26C 0.9800 .
C27 H27 0.9500 .
